data_1552878
loop_
_publ_author_name
'Romanov, Alexander S.'
'Jones, Saul T. E.'
'Gu, Qinying'
'Conaghan, Patrick J.'
'Drummond, Bluebell H.'
'Feng, Jiale'
'Chotard, Florian'
'Buizza, Leonardo'
'Foley, Morgan'
'Linnolahti, Mikko'
'Credgington, Dan'
'Bochmann, Manfred'

_publ_section_title
;
 Carbene metal amide photoemitters: tailoring conformationally flexible
 amides for full color range emissions including white-emitting OLED.
;
_journal_issue 2
_journal_name_full 'Chemical science'
_journal_page_first 435
_journal_page_last 446
_journal_paper_doi 10.1039/c9sc04589a
_journal_volume 11
_journal_year 2020
_chemical_formula_moiety 'C39 H47 Au N2 S'
_chemical_formula_sum 'C39 H47 Au N2 S'
_chemical_formula_weight 772.81
_space_group_crystal_system monoclinic
_space_group_IT_number 14
_space_group_name_Hall '-P 2ybc'
_space_group_name_H-M_alt 'P 1 21/c 1'
_atom_sites_solution_hydrogens geom
_audit_creation_method SHELXL-2018/3
_audit_update_record
;
2019-04-19 deposited with the CCDC.	2019-11-12 downloaded from the CCDC.
;
_cell_angle_alpha 90
_cell_angle_beta 108.245(7)
_cell_angle_gamma 90
_cell_formula_units_Z 4
_cell_length_a 12.6173(10)
_cell_length_b 13.9286(6)
_cell_length_c 19.6070(9)
_cell_measurement_reflns_used 17472
_cell_measurement_temperature 140(2)
_cell_measurement_theta_max 32.5300
_cell_measurement_theta_min 3.3860
_cell_volume 3272.5(4)
_computing_cell_refinement
;                                                              
CrysAlisPro, Agilent Technologies,                             
Version 1.171.37.35 (release 13-08-2014 CrysAlis171 .NET)      
(compiled Aug 13 2014,18:06:01)                                
;
_computing_data_collection
;                                                              
CrysAlisPro, Agilent Technologies,                             
Version 1.171.37.35 (release 13-08-2014 CrysAlis171 .NET)      
(compiled Aug 13 2014,18:06:01)                                
;
_computing_data_reduction
;                                                              
CrysAlisPro, Agilent Technologies,                             
Version 1.171.37.35 (release 13-08-2014 CrysAlis171 .NET)      
(compiled Aug 13 2014,18:06:01)                                
;
_computing_structure_refinement 'SHELXL-2018/3 (Sheldrick, 2018)'
_computing_structure_solution 'SHELXS-97 (Sheldrick, 2008)'
_diffrn_ambient_temperature 140(2)
_diffrn_detector_area_resol_mean 16.0050
_diffrn_measured_fraction_theta_full 0.998
_diffrn_measured_fraction_theta_max 0.999
_diffrn_measurement_device_type 'Oxford Diffraction Xcalibur 3/Sapphire3 CCD'
_diffrn_measurement_method 'Thin slice \w scans'
_diffrn_radiation_type MoK\a
_diffrn_radiation_wavelength 0.71073
_diffrn_reflns_av_R_equivalents 0.0226
_diffrn_reflns_av_unetI/netI 0.0196
_diffrn_reflns_Laue_measured_fraction_full 0.998
_diffrn_reflns_Laue_measured_fraction_max 0.999
_diffrn_reflns_limit_h_max 16
_diffrn_reflns_limit_h_min -16
_diffrn_reflns_limit_k_max 14
_diffrn_reflns_limit_k_min -18
_diffrn_reflns_limit_l_max 25
_diffrn_reflns_limit_l_min -25
_diffrn_reflns_number 32402
_diffrn_reflns_point_group_measured_fraction_full 0.998
_diffrn_reflns_point_group_measured_fraction_max 0.999
_diffrn_reflns_theta_full 25.242
_diffrn_reflns_theta_max 27.999
_diffrn_reflns_theta_min 3.123
_diffrn_source 'Enhance (Mo) X-ray Source'
_exptl_absorpt_coefficient_mu 4.590
_exptl_absorpt_correction_T_max 1.00000
_exptl_absorpt_correction_T_min 0.80026
_exptl_absorpt_correction_type multi-scan
_exptl_absorpt_process_details
;                                                         
CrysAlisPro, Agilent Technologies,                        
Version 1.171.37.35 (release 13-08-2014 CrysAlis171 .NET) 
(compiled Aug 13 2014,18:06:01)                           
Empirical absorption correction using spherical harmonics,
 implemented in SCALE3 ABSPACK scaling algorithm.         
;
_exptl_crystal_colour yellow
_exptl_crystal_density_diffrn 1.569
_exptl_crystal_density_meas ?
_exptl_crystal_density_method 'not measured'
_exptl_crystal_description block
_exptl_crystal_F_000 1560
_exptl_crystal_preparation Luminescent
_exptl_crystal_recrystallization_method 'Re-crystallisation from solvent: CH2Cl2 and hexane'
_exptl_crystal_size_max 0.350
_exptl_crystal_size_mid 0.220
_exptl_crystal_size_min 0.160
_refine_diff_density_max 1.088
_refine_diff_density_min -0.427
_refine_diff_density_rms 0.083
_refine_ls_extinction_method none
_refine_ls_goodness_of_fit_ref 1.046
_refine_ls_hydrogen_treatment constr
_refine_ls_matrix_type full
_refine_ls_number_parameters 394
_refine_ls_number_reflns 7887
_refine_ls_number_restraints 0
_refine_ls_restrained_S_all 1.046
_refine_ls_R_factor_all 0.0218
_refine_ls_R_factor_gt 0.0182
_refine_ls_shift/su_max 0.001
_refine_ls_shift/su_mean 0.000
_refine_ls_structure_factor_coef Fsqd
_refine_ls_weighting_details 'w=1/[\s^2^(Fo^2^)+(0.0300P)^2^+0.3000P] where P=(Fo^2^+2Fc^2^)/3'
_refine_ls_weighting_scheme calc
_refine_ls_wR_factor_gt 0.0472
_refine_ls_wR_factor_ref 0.0489
_reflns_Friedel_coverage 0.000
_reflns_number_gt 7174
_reflns_number_total 7887
_reflns_threshold_expression 'I > 2\s(I)'
_cod_data_source_file c9sc04589a2.cif
_cod_data_source_block a_CCDC1
_cod_depositor_comments
;
The following automatic conversions were performed:

data item '_exptl_crystal_density_meas' value 'not measured' was
changed to '?' -- the value is perceived as not measured.

Automatic conversion script
Id: cif_fix_values 6909 2019-04-08 15:41:33Z antanas 

 Adding full bibliography for 1552876--1552882.cif.

 Adding full bibliography for 1552876--1552882.cif.
;
_cod_original_sg_symbol_H-M 'P 21/c'
_cod_database_code 1552878
_shelx_shelxl_version_number 2018/3
_shelx_space_group_comment
;
The symmetry employed for this shelxl refinement is uniquely defined
by the following loop, which should always be used as a source of
symmetry information in preference to the above space-group names.
They are only intended as comments.
;
_shelx_estimated_absorpt_t_min 0.296
_shelx_estimated_absorpt_t_max 0.527

loop_
_space_group_symop_operation_xyz
'x, y, z'
'-x, y+1/2, -z+1/2'
'-x, -y, -z'
'x, -y-1/2, z-1/2'

loop_
_atom_site_label
_atom_site_type_symbol
_atom_site_fract_x
_atom_site_fract_y
_atom_site_fract_z
_atom_site_U_iso_or_equiv
_atom_site_adp_type
_atom_site_occupancy
_atom_site_site_symmetry_order
_atom_site_calc_flag
_atom_site_refinement_flags_posn
_atom_site_refinement_flags_adp
N1 N 0.30751(13) 0.34936(11) 0.23687(9) 0.0164(3) Uani 1 1 d . .
C6 C 0.16742(17) 0.38555(14) 0.29751(12) 0.0213(4) Uani 1 1 d . .
C9 C 0.3379(2) 0.43944(14) 0.42129(13) 0.0240(5) Uani 1 1 d . .
H9 H 0.393810 0.458402 0.462561 0.029 Uiso 1 1 calc R U
C5 C 0.28072(16) 0.38124(13) 0.30062(11) 0.0167(4) Uani 1 1 d . .
C10 C 0.36690(16) 0.41005(13) 0.36143(11) 0.0180(4) Uani 1 1 d . .
C8 C 0.2281(2) 0.44108(14) 0.42076(13) 0.0272(5) Uani 1 1 d . .
H8 H 0.210915 0.459644 0.461638 0.033 Uiso 1 1 calc R U
C11 C 0.48798(17) 0.41648(14) 0.36424(12) 0.0212(4) Uani 1 1 d . .
H11 H 0.494816 0.387739 0.320191 0.025 Uiso 1 1 calc R U
C14 C 0.07063(18) 0.36470(17) 0.23081(13) 0.0288(5) Uani 1 1 d . .
H14 H 0.101004 0.343359 0.193070 0.035 Uiso 1 1 calc R U
C7 C 0.14439(19) 0.41520(15) 0.35966(13) 0.0266(5) Uani 1 1 d . .
H7 H 0.070679 0.417420 0.359578 0.032 Uiso 1 1 calc R U
C2 C 0.31719(16) 0.35012(13) 0.12042(11) 0.0176(4) Uani 1 1 d . .
C3 C 0.37074(18) 0.25654(14) 0.15884(11) 0.0221(4) Uani 1 1 d . .
H3A H 0.345904 0.201861 0.127224 0.026 Uiso 1 1 calc R U
H3B H 0.451417 0.260391 0.172139 0.026 Uiso 1 1 calc R U
C1 C 0.30310(16) 0.40814(14) 0.18336(11) 0.0164(4) Uani 1 1 d . .
C29 C 0.25919(18) 0.65926(14) 0.33001(12) 0.0225(4) Uani 1 1 d . .
H29 H 0.245370 0.594770 0.318309 0.027 Uiso 1 1 calc R U
C27 C 0.42763(19) 0.20588(14) 0.28921(12) 0.0260(5) Uani 1 1 d . .
H27A H 0.494425 0.242510 0.295337 0.039 Uiso 1 1 calc R U
H27B H 0.441105 0.139901 0.280408 0.039 Uiso 1 1 calc R U
H27C H 0.406116 0.210350 0.331933 0.039 Uiso 1 1 calc R U
C4 C 0.33462(18) 0.24526(13) 0.22581(11) 0.0201(4) Uani 1 1 d . .
C28 C 0.27124(17) 0.72280(14) 0.27748(12) 0.0199(4) Uani 1 1 d . .
C13 C 0.56406(19) 0.36069(16) 0.42831(13) 0.0285(5) Uani 1 1 d . .
H13A H 0.561879 0.389910 0.472196 0.043 Uiso 1 1 calc R U
H13B H 0.639179 0.361764 0.426442 0.043 Uiso 1 1 calc R U
H13C H 0.538791 0.295441 0.426435 0.043 Uiso 1 1 calc R U
C32 C 0.29839(18) 0.84901(15) 0.36744(13) 0.0259(5) Uani 1 1 d . .
H32 H 0.310388 0.913582 0.379458 0.031 Uiso 1 1 calc R U
C33 C 0.29223(17) 0.81904(14) 0.29890(12) 0.0214(4) Uani 1 1 d . .
C25 C 0.39214(18) 0.39723(14) 0.08058(12) 0.0212(4) Uani 1 1 d . .
H25 H 0.465990 0.410432 0.114771 0.025 Uiso 1 1 calc R U
C17 C 0.19967(17) 0.33418(14) 0.06350(11) 0.0208(4) Uani 1 1 d . .
H17 H 0.148869 0.306797 0.087269 0.025 Uiso 1 1 calc R U
C12 C 0.52477(19) 0.52178(15) 0.36680(13) 0.0273(5) Uani 1 1 d . .
H12A H 0.483215 0.553328 0.323071 0.041 Uiso 1 1 calc R U
H12B H 0.602971 0.524638 0.372110 0.041 Uiso 1 1 calc R U
H12C H 0.511146 0.553248 0.406810 0.041 Uiso 1 1 calc R U
C34 C 0.21944(18) 0.85359(15) 0.15763(12) 0.0242(4) Uani 1 1 d . .
C26 C 0.2322(2) 0.18181(14) 0.21528(13) 0.0279(5) Uani 1 1 d . .
H26A H 0.208525 0.185169 0.257230 0.042 Uiso 1 1 calc R U
H26B H 0.250577 0.116630 0.207723 0.042 Uiso 1 1 calc R U
H26C H 0.172992 0.203705 0.174258 0.042 Uiso 1 1 calc R U
C30 C 0.26718(19) 0.68931(15) 0.39862(12) 0.0261(5) Uani 1 1 d . .
H30 H 0.259136 0.644930 0.432098 0.031 Uiso 1 1 calc R U
C24 C 0.40369(19) 0.32646(15) 0.02248(12) 0.0258(5) Uani 1 1 d . .
H24A H 0.453516 0.353353 -0.001476 0.031 Uiso 1 1 calc R U
H24B H 0.435685 0.266594 0.044934 0.031 Uiso 1 1 calc R U
C39 C 0.21170(17) 0.75255(14) 0.15035(12) 0.0213(4) Uani 1 1 d . .
C23 C 0.34209(19) 0.49062(15) 0.04184(12) 0.0242(4) Uani 1 1 d . .
H23A H 0.335381 0.537541 0.076819 0.029 Uiso 1 1 calc R U
H23B H 0.391506 0.516733 0.017285 0.029 Uiso 1 1 calc R U
C31 C 0.28703(19) 0.78469(16) 0.41800(13) 0.0275(5) Uani 1 1 d . .
H31 H 0.292569 0.804944 0.464188 0.033 Uiso 1 1 calc R U
C22 C 0.15057(19) 0.42906(15) 0.02661(12) 0.0236(4) Uani 1 1 d . .
H22A H 0.141987 0.474119 0.062236 0.028 Uiso 1 1 calc R U
H22B H 0.077466 0.417323 -0.007660 0.028 Uiso 1 1 calc R U
C21 C 0.2279(2) 0.47209(15) -0.01223(13) 0.0265(5) Uani 1 1 d . .
H21 H 0.196298 0.532627 -0.035237 0.032 Uiso 1 1 calc R U
C18 C 0.21008(19) 0.26481(15) 0.00524(12) 0.0253(4) Uani 1 1 d . .
H18A H 0.238580 0.203521 0.026755 0.030 Uiso 1 1 calc R U
H18B H 0.137179 0.254158 -0.029577 0.030 Uiso 1 1 calc R U
C20 C 0.2392(2) 0.40075(15) -0.06977(12) 0.0304(5) Uani 1 1 d . .
H20A H 0.166507 0.388279 -0.104289 0.036 Uiso 1 1 calc R U
H20B H 0.286974 0.427703 -0.095202 0.036 Uiso 1 1 calc R U
C19 C 0.2897(2) 0.30715(15) -0.03258(12) 0.0263(5) Uani 1 1 d . .
H19 H 0.298163 0.261498 -0.068554 0.032 Uiso 1 1 calc R U
C38 C 0.15143(19) 0.71713(15) 0.08236(12) 0.0258(5) Uani 1 1 d . .
H38 H 0.145819 0.651074 0.075250 0.031 Uiso 1 1 calc R U
C35 C 0.1618(2) 0.91363(16) 0.10146(14) 0.0297(5) Uani 1 1 d . .
H35 H 0.163117 0.979666 0.108675 0.036 Uiso 1 1 calc R U
C15 C 0.0016(2) 0.45662(18) 0.20436(17) 0.0419(7) Uani 1 1 d . .
H15A H -0.027425 0.479702 0.241081 0.063 Uiso 1 1 calc R U
H15B H -0.059015 0.442417 0.161789 0.063 Uiso 1 1 calc R U
H15C H 0.048469 0.504916 0.193758 0.063 Uiso 1 1 calc R U
C36 C 0.1028(2) 0.87629(17) 0.03513(15) 0.0342(6) Uani 1 1 d . .
H36 H 0.065460 0.916754 -0.002452 0.041 Uiso 1 1 calc R U
C37 C 0.1000(2) 0.77738(17) 0.02542(14) 0.0315(5) Uani 1 1 d . .
H37 H 0.063335 0.751510 -0.019521 0.038 Uiso 1 1 calc R U
C16 C -0.0048(2) 0.28472(19) 0.24344(16) 0.0420(7) Uani 1 1 d . .
H16A H 0.039334 0.228843 0.261965 0.063 Uiso 1 1 calc R U
H16B H -0.060622 0.269035 0.198866 0.063 Uiso 1 1 calc R U
H16C H -0.040440 0.306263 0.277371 0.063 Uiso 1 1 calc R U
Au1 Au 0.27828(2) 0.54752(2) 0.19263(2) 0.01649(3) Uani 1 1 d . .
S1 S 0.31297(5) 0.90276(4) 0.23675(3) 0.02949(13) Uani 1 1 d . .
N2 N 0.25804(15) 0.69076(11) 0.20751(10) 0.0206(4) Uani 1 1 d . .

loop_
_atom_site_aniso_label
_atom_site_aniso_U_11
_atom_site_aniso_U_22
_atom_site_aniso_U_33
_atom_site_aniso_U_23
_atom_site_aniso_U_13
_atom_site_aniso_U_12
N1 0.0179(8) 0.0117(7) 0.0203(9) -0.0012(6) 0.0070(7) 0.0014(6)
C6 0.0201(11) 0.0188(10) 0.0264(12) 0.0031(8) 0.0094(9) 0.0023(7)
C9 0.0344(13) 0.0174(10) 0.0200(11) 0.0006(8) 0.0082(10) 0.0003(8)
C5 0.0206(10) 0.0129(9) 0.0187(10) 0.0013(7) 0.0093(8) 0.0014(7)
C10 0.0230(10) 0.0113(9) 0.0199(10) 0.0019(7) 0.0069(8) 0.0006(7)
C8 0.0437(14) 0.0194(10) 0.0268(12) 0.0031(8) 0.0230(11) 0.0066(8)
C11 0.0214(11) 0.0194(10) 0.0216(11) -0.0010(8) 0.0051(9) -0.0019(7)
C14 0.0184(11) 0.0353(12) 0.0318(13) 0.0009(10) 0.0067(9) 0.0002(8)
C7 0.0279(12) 0.0239(11) 0.0340(13) 0.0056(9) 0.0184(10) 0.0053(8)
C2 0.0228(10) 0.0126(9) 0.0179(10) -0.0001(7) 0.0072(8) 0.0026(7)
C3 0.0300(11) 0.0163(9) 0.0218(11) -0.0004(8) 0.0107(9) 0.0059(8)
C1 0.0157(9) 0.0153(9) 0.0177(10) -0.0012(7) 0.0046(8) 0.0011(7)
C29 0.0264(11) 0.0153(9) 0.0251(11) 0.0008(8) 0.0072(9) 0.0047(7)
C27 0.0372(13) 0.0158(10) 0.0246(12) 0.0025(8) 0.0090(10) 0.0083(8)
C4 0.0284(11) 0.0123(9) 0.0199(10) 0.0000(7) 0.0080(9) 0.0035(7)
C28 0.0180(10) 0.0176(9) 0.0245(11) -0.0006(8) 0.0071(8) 0.0034(7)
C13 0.0265(12) 0.0288(11) 0.0266(12) 0.0021(9) 0.0030(10) 0.0017(9)
C32 0.0274(11) 0.0186(10) 0.0311(12) -0.0072(9) 0.0082(10) -0.0001(8)
C33 0.0209(10) 0.0169(9) 0.0273(11) -0.0013(8) 0.0087(9) 0.0007(7)
C25 0.0247(11) 0.0202(10) 0.0212(11) -0.0020(8) 0.0109(9) 0.0005(7)
C17 0.0247(11) 0.0185(10) 0.0196(10) -0.0028(8) 0.0074(9) -0.0005(7)
C12 0.0280(12) 0.0247(11) 0.0274(12) -0.0005(9) 0.0062(10) -0.0072(8)
C34 0.0289(12) 0.0183(10) 0.0297(12) 0.0024(8) 0.0155(10) 0.0012(8)
C26 0.0371(13) 0.0148(10) 0.0326(13) -0.0008(9) 0.0117(10) -0.0034(8)
C30 0.0319(12) 0.0249(11) 0.0216(11) 0.0030(8) 0.0086(9) 0.0065(8)
C24 0.0355(13) 0.0218(10) 0.0265(12) -0.0007(8) 0.0188(10) 0.0040(8)
C39 0.0227(10) 0.0167(9) 0.0288(12) 0.0029(8) 0.0141(9) 0.0032(7)
C23 0.0352(12) 0.0172(10) 0.0244(11) 0.0001(8) 0.0154(10) -0.0022(8)
C31 0.0309(12) 0.0281(11) 0.0224(12) -0.0051(9) 0.0067(10) 0.0047(8)
C22 0.0264(11) 0.0210(10) 0.0209(11) -0.0011(8) 0.0036(9) 0.0029(8)
C21 0.0402(13) 0.0169(10) 0.0218(11) 0.0022(8) 0.0090(10) 0.0038(9)
C18 0.0348(12) 0.0188(10) 0.0212(11) -0.0041(8) 0.0073(9) -0.0006(8)
C20 0.0489(15) 0.0238(11) 0.0188(11) -0.0002(9) 0.0112(11) 0.0009(9)
C19 0.0420(13) 0.0203(10) 0.0198(11) -0.0031(8) 0.0144(10) 0.0023(9)
C38 0.0299(12) 0.0201(10) 0.0290(12) 0.0023(8) 0.0116(10) -0.0002(8)
C35 0.0373(13) 0.0184(11) 0.0388(14) 0.0067(9) 0.0196(11) 0.0046(9)
C15 0.0275(14) 0.0493(17) 0.0438(17) 0.0105(12) 0.0040(12) 0.0089(10)
C36 0.0318(13) 0.0320(12) 0.0406(15) 0.0183(11) 0.0140(11) 0.0075(9)
C37 0.0293(13) 0.0353(13) 0.0287(13) 0.0047(10) 0.0074(10) -0.0003(9)
C16 0.0233(13) 0.0474(16) 0.0545(19) -0.0004(13) 0.0112(12) -0.0085(10)
Au1 0.02216(5) 0.01039(5) 0.01788(5) -0.00036(2) 0.00766(3) 0.00157(2)
S1 0.0407(3) 0.0167(3) 0.0351(3) -0.0024(2) 0.0177(3) -0.0063(2)
N2 0.0284(10) 0.0114(8) 0.0238(9) -0.0002(6) 0.0105(8) 0.0027(6)

loop_
_atom_type_symbol
_atom_type_description
_atom_type_scat_dispersion_real
_atom_type_scat_dispersion_imag
_atom_type_scat_source
C C 0.0033 0.0016 'International Tables Vol C Tables 4.2.6.8 and 6.1.1.4'
H H 0.0000 0.0000 'International Tables Vol C Tables 4.2.6.8 and 6.1.1.4'
N N 0.0061 0.0033 'International Tables Vol C Tables 4.2.6.8 and 6.1.1.4'
S S 0.1246 0.1234 'International Tables Vol C Tables 4.2.6.8 and 6.1.1.4'
Au Au -2.0133 8.8022 'International Tables Vol C Tables 4.2.6.8 and 6.1.1.4'

loop_
_geom_angle_atom_site_label_1
_geom_angle_atom_site_label_2
_geom_angle_atom_site_label_3
_geom_angle
C1 N1 C5 121.89(16)
C1 N1 C4 115.73(16)
C5 N1 C4 122.26(15)
C7 C6 C5 117.2(2)
C7 C6 C14 118.54(19)
C5 C6 C14 124.2(2)
C8 C9 C10 121.6(2)
C8 C9 H9 119.2
C10 C9 H9 119.2
C6 C5 C10 122.08(19)
C6 C5 N1 118.52(19)
C10 C5 N1 119.35(17)
C9 C10 C5 117.57(19)
C9 C10 C11 118.64(19)
C5 C10 C11 123.69(18)
C9 C8 C7 119.8(2)
C9 C8 H8 120.1
C7 C8 H8 120.1
C10 C11 C13 111.46(17)
C10 C11 C12 110.44(17)
C13 C11 C12 110.64(18)
C10 C11 H11 108.1
C13 C11 H11 108.1
C12 C11 H11 108.1
C6 C14 C16 111.9(2)
C6 C14 C15 110.4(2)
C16 C14 C15 110.1(2)
C6 C14 H14 108.1
C16 C14 H14 108.1
C15 C14 H14 108.1
C8 C7 C6 121.6(2)
C8 C7 H7 119.2
C6 C7 H7 119.2
C1 C2 C25 115.23(16)
C1 C2 C3 101.24(16)
C25 C2 C3 111.06(16)
C1 C2 C17 109.02(15)
C25 C2 C17 106.97(16)
C3 C2 C17 113.45(16)
C4 C3 C2 107.60(15)
C4 C3 H3A 110.2
C2 C3 H3A 110.2
C4 C3 H3B 110.2
C2 C3 H3B 110.2
H3A C3 H3B 108.5
N1 C1 C2 109.09(16)
N1 C1 Au1 120.22(14)
C2 C1 Au1 130.68(14)
C30 C29 C28 122.16(19)
C30 C29 H29 118.9
C28 C29 H29 118.9
C4 C27 H27A 109.5
C4 C27 H27B 109.5
H27A C27 H27B 109.5
C4 C27 H27C 109.5
H27A C27 H27C 109.5
H27B C27 H27C 109.5
N1 C4 C26 110.66(16)
N1 C4 C27 112.22(16)
C26 C4 C27 107.83(17)
N1 C4 C3 99.52(14)
C26 C4 C3 114.30(18)
C27 C4 C3 112.25(17)
C29 C28 N2 120.73(18)
C29 C28 C33 115.88(19)
N2 C28 C33 123.34(19)
C11 C13 H13A 109.5
C11 C13 H13B 109.5
H13A C13 H13B 109.5
C11 C13 H13C 109.5
H13A C13 H13C 109.5
H13B C13 H13C 109.5
C33 C32 C31 121.02(19)
C33 C32 H32 119.5
C31 C32 H32 119.5
C32 C33 C28 121.7(2)
C32 C33 S1 119.68(16)
C28 C33 S1 118.62(16)
C23 C25 C2 112.72(16)
C23 C25 C24 107.09(18)
C2 C25 C24 108.34(16)
C23 C25 H25 109.5
C2 C25 H25 109.5
C24 C25 H25 109.5
C18 C17 C22 107.85(18)
C18 C17 C2 109.70(16)
C22 C17 C2 111.37(16)
C18 C17 H17 109.3
C22 C17 H17 109.3
C2 C17 H17 109.3
C11 C12 H12A 109.5
C11 C12 H12B 109.5
H12A C12 H12B 109.5
C11 C12 H12C 109.5
H12A C12 H12C 109.5
H12B C12 H12C 109.5
C35 C34 C39 121.0(2)
C35 C34 S1 120.09(17)
C39 C34 S1 118.70(17)
C4 C26 H26A 109.5
C4 C26 H26B 109.5
H26A C26 H26B 109.5
C4 C26 H26C 109.5
H26A C26 H26C 109.5
H26B C26 H26C 109.5
C31 C30 C29 120.7(2)
C31 C30 H30 119.7
C29 C30 H30 119.7
C19 C24 C25 110.33(17)
C19 C24 H24A 109.6
C25 C24 H24A 109.6
C19 C24 H24B 109.6
C25 C24 H24B 109.6
H24A C24 H24B 108.1
N2 C39 C38 121.03(18)
N2 C39 C34 122.5(2)
C38 C39 C34 116.5(2)
C21 C23 C25 110.72(17)
C21 C23 H23A 109.5
C25 C23 H23A 109.5
C21 C23 H23B 109.5
C25 C23 H23B 109.5
H23A C23 H23B 108.1
C30 C31 C32 118.6(2)
C30 C31 H31 120.7
C32 C31 H31 120.7
C17 C22 C21 110.09(18)
C17 C22 H22A 109.6
C21 C22 H22A 109.6
C17 C22 H22B 109.6
C21 C22 H22B 109.6
H22A C22 H22B 108.2
C23 C21 C22 109.34(18)
C23 C21 C20 109.53(19)
C22 C21 C20 109.28(18)
C23 C21 H21 109.6
C22 C21 H21 109.6
C20 C21 H21 109.6
C19 C18 C17 109.77(17)
C19 C18 H18A 109.7
C17 C18 H18A 109.7
C19 C18 H18B 109.7
C17 C18 H18B 109.7
H18A C18 H18B 108.2
C19 C20 C21 108.66(18)
C19 C20 H20A 110.0
C21 C20 H20A 110.0
C19 C20 H20B 110.0
C21 C20 H20B 110.0
H20A C20 H20B 108.3
C24 C19 C18 109.80(18)
C24 C19 C20 110.23(18)
C18 C19 C20 108.55(19)
C24 C19 H19 109.4
C18 C19 H19 109.4
C20 C19 H19 109.4
C37 C38 C39 122.1(2)
C37 C38 H38 119.0
C39 C38 H38 119.0
C36 C35 C34 120.8(2)
C36 C35 H35 119.6
C34 C35 H35 119.6
C14 C15 H15A 109.5
C14 C15 H15B 109.5
H15A C15 H15B 109.5
C14 C15 H15C 109.5
H15A C15 H15C 109.5
H15B C15 H15C 109.5
C35 C36 C37 119.0(2)
C35 C36 H36 120.5
C37 C36 H36 120.5
C36 C37 C38 120.3(2)
C36 C37 H37 119.8
C38 C37 H37 119.8
C14 C16 H16A 109.5
C14 C16 H16B 109.5
H16A C16 H16B 109.5
C14 C16 H16C 109.5
H16A C16 H16C 109.5
H16B C16 H16C 109.5
C1 Au1 N2 177.05(8)
C34 S1 C33 98.48(10)
C39 N2 C28 118.90(16)
C39 N2 Au1 121.99(14)
C28 N2 Au1 117.93(13)

loop_
_geom_bond_atom_site_label_1
_geom_bond_atom_site_label_2
_geom_bond_distance
N1 C1 1.318(3)
N1 C5 1.462(2)
N1 C4 1.521(2)
C6 C7 1.401(3)
C6 C5 1.413(3)
C6 C14 1.512(3)
C9 C8 1.382(3)
C9 C10 1.396(3)
C9 H9 0.9300
C5 C10 1.398(3)
C10 C11 1.514(3)
C8 C7 1.374(4)
C8 H8 0.9300
C11 C13 1.532(3)
C11 C12 1.534(3)
C11 H11 0.9800
C14 C16 1.535(3)
C14 C15 1.544(3)
C14 H14 0.9800
C7 H7 0.9300
C2 C1 1.531(3)
C2 C25 1.548(3)
C2 C3 1.551(3)
C2 C17 1.568(3)
C3 C4 1.527(3)
C3 H3A 0.9700
C3 H3B 0.9700
C1 Au1 1.9838(19)
C29 C30 1.382(3)
C29 C28 1.402(3)
C29 H29 0.9300
C27 C4 1.520(3)
C27 H27A 0.9600
C27 H27B 0.9600
C27 H27C 0.9600
C4 C26 1.525(3)
C28 N2 1.402(3)
C28 C33 1.405(3)
C13 H13A 0.9600
C13 H13B 0.9600
C13 H13C 0.9600
C32 C33 1.386(3)
C32 C31 1.377(3)
C32 H32 0.9300
C33 S1 1.764(2)
C25 C23 1.539(3)
C25 C24 1.547(3)
C25 H25 0.9800
C17 C18 1.533(3)
C17 C22 1.540(3)
C17 H17 0.9800
C12 H12A 0.9600
C12 H12B 0.9600
C12 H12C 0.9600
C34 C35 1.393(3)
C34 C39 1.415(3)
C34 S1 1.767(2)
C26 H26A 0.9600
C26 H26B 0.9600
C26 H26C 0.9600
C30 C31 1.383(3)
C30 H30 0.9300
C24 C19 1.528(3)
C24 H24A 0.9700
C24 H24B 0.9700
C39 N2 1.389(3)
C39 C38 1.401(3)
C23 C21 1.520(3)
C23 H23A 0.9700
C23 H23B 0.9700
C31 H31 0.9300
C22 C21 1.535(3)
C22 H22A 0.9700
C22 H22B 0.9700
C21 C20 1.543(3)
C21 H21 0.9800
C18 C19 1.541(3)
C18 H18A 0.9700
C18 H18B 0.9700
C20 C19 1.532(3)
C20 H20A 0.9700
C20 H20B 0.9700
C19 H19 0.9800
C38 C37 1.385(3)
C38 H38 0.9300
C35 C36 1.382(4)
C35 H35 0.9300
C15 H15A 0.9600
C15 H15B 0.9600
C15 H15C 0.9600
C36 C37 1.390(3)
C36 H36 0.9300
C37 H37 0.9300
C16 H16A 0.9600
C16 H16B 0.9600
C16 H16C 0.9600
Au1 N2 2.0439(16)

loop_
_geom_torsion_atom_site_label_1
_geom_torsion_atom_site_label_2
_geom_torsion_atom_site_label_3
_geom_torsion_atom_site_label_4
_geom_torsion
C7 C6 C5 C10 -3.4(3)
C14 C6 C5 C10 173.68(19)
C7 C6 C5 N1 179.23(17)
C14 C6 C5 N1 -3.7(3)
C1 N1 C5 C6 82.1(2)
C4 N1 C5 C6 -93.8(2)
C1 N1 C5 C10 -95.4(2)
C4 N1 C5 C10 88.8(2)
C8 C9 C10 C5 -0.6(3)
C8 C9 C10 C11 175.95(18)
C6 C5 C10 C9 3.0(3)
N1 C5 C10 C9 -179.64(17)
C6 C5 C10 C11 -173.32(18)
N1 C5 C10 C11 4.0(3)
C10 C9 C8 C7 -1.4(3)
C9 C10 C11 C13 56.2(2)
C5 C10 C11 C13 -127.5(2)
C9 C10 C11 C12 -67.2(2)
C5 C10 C11 C12 109.1(2)
C7 C6 C14 C16 -59.5(3)
C5 C6 C14 C16 123.4(2)
C7 C6 C14 C15 63.5(3)
C5 C6 C14 C15 -113.6(2)
C9 C8 C7 C6 0.9(3)
C5 C6 C7 C8 1.4(3)
C14 C6 C7 C8 -175.87(19)
C1 C2 C3 C4 26.2(2)
C25 C2 C3 C4 149.02(17)
C17 C2 C3 C4 -90.4(2)
C5 N1 C1 C2 -171.03(16)
C4 N1 C1 C2 5.1(2)
C5 N1 C1 Au1 7.8(2)
C4 N1 C1 Au1 -176.05(13)
C25 C2 C1 N1 -138.99(18)
C3 C2 C1 N1 -19.1(2)
C17 C2 C1 N1 100.76(18)
C25 C2 C1 Au1 42.3(3)
C3 C2 C1 Au1 162.21(15)
C17 C2 C1 Au1 -77.9(2)
C1 N1 C4 C26 -109.1(2)
C5 N1 C4 C26 67.0(2)
C1 N1 C4 C27 130.38(19)
C5 N1 C4 C27 -53.5(2)
C1 N1 C4 C3 11.5(2)
C5 N1 C4 C3 -172.41(17)
C2 C3 C4 N1 -23.0(2)
C2 C3 C4 C26 95.0(2)
C2 C3 C4 C27 -141.84(17)
C30 C29 C28 N2 -177.3(2)
C30 C29 C28 C33 0.1(3)
C31 C32 C33 C28 1.7(3)
C31 C32 C33 S1 -177.38(17)
C29 C28 C33 C32 -1.2(3)
N2 C28 C33 C32 176.2(2)
C29 C28 C33 S1 177.95(15)
N2 C28 C33 S1 -4.7(3)
C1 C2 C25 C23 -65.5(2)
C3 C2 C25 C23 -179.84(17)
C17 C2 C25 C23 55.9(2)
C1 C2 C25 C24 176.19(17)
C3 C2 C25 C24 61.8(2)
C17 C2 C25 C24 -62.4(2)
C1 C2 C17 C18 -172.27(16)
C25 C2 C17 C18 62.52(19)
C3 C2 C17 C18 -60.3(2)
C1 C2 C17 C22 68.4(2)
C25 C2 C17 C22 -56.8(2)
C3 C2 C17 C22 -179.63(16)
C28 C29 C30 C31 0.4(3)
C23 C25 C24 C19 -59.7(2)
C2 C25 C24 C19 62.1(2)
C35 C34 C39 N2 -172.87(19)
S1 C34 C39 N2 12.4(3)
C35 C34 C39 C38 5.3(3)
S1 C34 C39 C38 -169.44(15)
C2 C25 C23 C21 -58.4(2)
C24 C25 C23 C21 60.7(2)
C29 C30 C31 C32 0.1(3)
C33 C32 C31 C30 -1.2(3)
C18 C17 C22 C21 -60.2(2)
C2 C17 C22 C21 60.3(2)
C25 C23 C21 C22 58.1(2)
C25 C23 C21 C20 -61.6(2)
C17 C22 C21 C23 -59.5(2)
C17 C22 C21 C20 60.4(2)
C22 C17 C18 C19 61.2(2)
C2 C17 C18 C19 -60.2(2)
C23 C21 C20 C19 59.2(2)
C22 C21 C20 C19 -60.5(2)
C25 C24 C19 C18 -59.0(2)
C25 C24 C19 C20 60.5(2)
C17 C18 C19 C24 57.9(2)
C17 C18 C19 C20 -62.7(2)
C21 C20 C19 C24 -59.0(2)
C21 C20 C19 C18 61.3(2)
N2 C39 C38 C37 176.9(2)
C34 C39 C38 C37 -1.3(3)
C39 C34 C35 C36 -5.3(3)
S1 C34 C35 C36 169.35(18)
C34 C35 C36 C37 1.1(3)
C35 C36 C37 C38 2.9(3)
C39 C38 C37 C36 -2.8(3)
C35 C34 S1 C33 146.74(18)
C39 C34 S1 C33 -38.49(18)
C32 C33 S1 C34 -146.23(18)
C28 C33 S1 C34 34.61(18)
C38 C39 N2 C28 -151.06(19)
C34 C39 N2 C28 27.0(3)
C38 C39 N2 Au1 16.3(3)
C34 C39 N2 Au1 -165.64(15)
C29 C28 N2 C39 145.8(2)
C33 C28 N2 C39 -31.5(3)
C29 C28 N2 Au1 -22.1(2)
C33 C28 N2 Au1 160.63(15)
